data_2105822
loop_
_publ_author_name
'Rodr\'iguez-Velamaz\'an, Jos\'e Alberto'
'Ca\~nadillas-Delgado, Laura'
'Castro, Miguel'
'McIntyre, Garry J.'
'Real, Jos\'e Antonio'

_publ_section_title
;
 Temperature- and pressure-dependent structural study of
 {Fe(pmd)~2~[Ag(CN)~2~]~2~}~<i>n~</i> spin-crossover compound by neutron
 Laue diffraction
;
_journal_issue 3
_journal_name_full 'Acta Crystallographica Section B'
_journal_page_first 436
_journal_page_last 443
_journal_paper_doi 10.1107/S2052520614003023
_journal_volume 70
_journal_year 2014
_chemical_formula_moiety 'C12 H8 Ag2 Fe N8'
_chemical_formula_sum 'C12 H8 Ag2 Fe N8'
_chemical_formula_weight 535.83
_space_group_IT_number 56
_symmetry_cell_setting orthorhombic
_symmetry_space_group_name_Hall '-P 2ab 2ac'
_symmetry_space_group_name_H-M 'P c c n'
_atom_sites_solution_hydrogens difmap
_atom_sites_solution_primary direct
_atom_sites_solution_secondary difmap
_audit_creation_method SHELXL-97
_cell_angle_alpha 90.00
_cell_angle_beta 90.00
_cell_angle_gamma 90.00
_cell_formula_units_Z 4
_cell_length_a 15.782(3)
_cell_length_b 8.235(3)
_cell_length_c 13.319(3)
_cell_measurement_temperature 240(2)
_cell_volume 1731.0(8)
_computing_cell_refinement 'NEWLAUEGEN (J. Campbell et al, 1998)'
_computing_data_reduction 'ARGONNE-BOXES(C. Wilkinson et al,1988)& LAUENORM (J. W. Campbell et al,1986'
_computing_structure_refinement 'SHELXL-97 (Sheldrick, 1997)'
_diffrn_ambient_temperature 240(2)
_diffrn_measured_fraction_theta_full 0.677
_diffrn_measured_fraction_theta_max 0.677
_diffrn_measurement_device_type 'ILL-VIVALDI Laue single xtal diffractometer'
_diffrn_radiation_source 'ILL neutron source'
_diffrn_radiation_type neutron
_diffrn_radiation_wavelength 0.90-3.00
_diffrn_reflns_av_R_equivalents 0.2673
_diffrn_reflns_av_sigmaI/netI 0.1964
_diffrn_reflns_limit_h_max 11
_diffrn_reflns_limit_h_min -17
_diffrn_reflns_limit_k_max 8
_diffrn_reflns_limit_k_min -8
_diffrn_reflns_limit_l_max 13
_diffrn_reflns_limit_l_min -14
_diffrn_reflns_number 3616
_diffrn_reflns_theta_full 29.30
_diffrn_reflns_theta_max 29.30
_diffrn_reflns_theta_min 4.03
_exptl_absorpt_coefficient_mu 0.088
_exptl_absorpt_correction_type none
_exptl_crystal_colour orange-yellow
_exptl_crystal_density_diffrn 2.056
_exptl_crystal_density_method 'not measured'
_exptl_crystal_description prism
_exptl_crystal_F_000 584
_exptl_crystal_size_max 1.0
_exptl_crystal_size_mid 0.6
_exptl_crystal_size_min 0.5
_refine_diff_density_max 0.616
_refine_diff_density_min -0.578
_refine_ls_extinction_method none
_refine_ls_goodness_of_fit_ref 1.283
_refine_ls_hydrogen_treatment refall
_refine_ls_matrix_type full
_refine_ls_number_parameters 142
_refine_ls_number_reflns 788
_refine_ls_number_restraints 0
_refine_ls_restrained_S_all 1.283
_refine_ls_R_factor_all 0.1872
_refine_ls_R_factor_gt 0.1283
_refine_ls_shift/su_max 0.000
_refine_ls_shift/su_mean 0.000
_refine_ls_structure_factor_coef Fsqd
_refine_ls_weighting_details 'calc w=1/[\s^2^(Fo^2^)+(0.0724P)^2^+8.3726P] where P=(Fo^2^+2Fc^2^)/3'
_refine_ls_weighting_scheme calc
_refine_ls_wR_factor_gt 0.1888
_refine_ls_wR_factor_ref 0.2068
_reflns_number_gt 641
_reflns_number_total 788
_reflns_threshold_expression >2sigma(I)
_cod_data_source_file xk5013sup1.cif
_cod_data_source_block fepmd4
_cod_depositor_comments 'Adding full bibliography for 2105819--2105831.cif.'
_cod_database_code 2105822

loop_
_symmetry_equiv_pos_as_xyz
'x, y, z'
'-x+1/2, -y+1/2, z'
'x+1/2, -y, -z+1/2'
'-x, y+1/2, -z+1/2'
'-x, -y, -z'
'x-1/2, y-1/2, -z'
'-x-1/2, y, z-1/2'
'x, -y-1/2, z-1/2'

loop_
_atom_site_type_symbol
_atom_site_label
_atom_site_fract_x
_atom_site_fract_y
_atom_site_fract_z
_atom_site_U_iso_or_equiv
_atom_site_adp_type
_atom_site_calc_flag
_atom_site_refinement_flags
_atom_site_occupancy
_atom_site_symmetry_multiplicity
C C1 0.6297(6) 0.5398(14) 0.9508(7) 0.045(2) Uani d . 1 1
C C2 0.5869(6) 0.4671(12) 0.8703(7) 0.041(2) Uani d . 1 1
C C3 0.5932(5) 0.3246(11) 1.0485(6) 0.034(2) Uani d . 1 1
C C4 0.5496(5) 0.3200(12) 0.8861(7) 0.041(2) Uani d . 1 1
C C5 0.3268(5) 0.0757(10) 0.8742(5) 0.0335(19) Uani d . 1 1
C C6 0.3858(4) 0.0805(11) 1.1973(5) 0.032(2) Uani d . 1 1
Ag Ag1 0.2915(4) 0.0843(11) 1.3041(6) 0.034(2) Uani d . 1 1
Fe Fe1 0.5000 0.0000 1.0000 0.022(2) Uani d S 1 2
N N1 0.5530(4) 0.2461(7) 0.9759(4) 0.0312(15) Uani d . 1 1
N N2 0.6307(4) 0.4688(9) 1.0403(5) 0.0429(17) Uani d . 1 1
N N3 0.4359(3) 0.0709(8) 1.1342(4) 0.0364(16) Uani d . 1 1
N N4 0.3907(3) 0.0604(8) 0.9147(4) 0.0352(15) Uani d . 1 1
H H1 0.6609(16) 0.655(3) 0.9432(16) 0.084(7) Uani d . 1 1
H H2 0.5845(15) 0.528(3) 0.793(2) 0.088(7) Uani d . 1 1
H H3 0.5947(13) 0.265(2) 1.1221(14) 0.070(6) Uani d . 1 1
H H4 0.5157(14) 0.258(2) 0.8279(15) 0.060(6) Uani d . 1 1

loop_
_atom_site_aniso_label
_atom_site_aniso_U_11
_atom_site_aniso_U_22
_atom_site_aniso_U_33
_atom_site_aniso_U_12
_atom_site_aniso_U_13
_atom_site_aniso_U_23
C1 0.059(6) 0.030(6) 0.047(6) -0.010(5) 0.000(4) 0.004(5)
C2 0.064(6) 0.023(5) 0.035(6) -0.010(4) -0.004(4) 0.008(4)
C3 0.042(4) 0.040(6) 0.020(5) -0.012(4) -0.010(3) 0.002(5)
C4 0.053(5) 0.039(6) 0.032(5) 0.002(5) -0.002(4) 0.000(5)
C5 0.030(4) 0.038(6) 0.033(4) 0.002(4) -0.010(3) 0.001(4)
C6 0.030(4) 0.043(6) 0.024(4) 0.007(3) 0.010(3) 0.000(3)
Ag1 0.025(4) 0.041(7) 0.036(5) 0.005(4) 0.008(3) 0.009(4)
Fe1 0.021(5) 0.031(7) 0.015(4) 0.000(3) 0.002(2) 0.005(3)
N1 0.036(3) 0.037(4) 0.021(3) -0.007(3) -0.003(2) 0.005(2)
N2 0.050(4) 0.039(4) 0.039(4) -0.014(3) -0.003(3) -0.006(3)
N3 0.031(3) 0.050(5) 0.027(3) 0.001(3) 0.009(2) -0.003(3)
N4 0.034(3) 0.040(4) 0.032(3) 0.000(3) -0.004(3) 0.004(3)
H1 0.131(19) 0.064(17) 0.058(14) -0.040(16) 0.015(11) -0.006(11)
H2 0.108(17) 0.077(16) 0.079(17) -0.015(12) -0.005(13) 0.036(14)
H3 0.105(16) 0.079(16) 0.025(10) -0.025(11) -0.016(8) 0.021(9)
H4 0.113(15) 0.029(12) 0.038(11) -0.014(9) -0.029(10) 0.018(8)

loop_
_atom_type_symbol
_atom_type_description
_atom_type_scat_dispersion_real
_atom_type_scat_dispersion_imag
_atom_type_scat_source
C C 0.0000 0.0000 'International Tables Vol C Tables 4.2.6.8 and 6.1.1.4'
H H 0.0000 0.0000 'International Tables Vol C Tables 4.2.6.8 and 6.1.1.4'
Ag Ag 0.0000 0.0000 'International Tables Vol C Tables 4.2.6.8 and 6.1.1.4'
Fe Fe 0.0000 0.0000 'International Tables Vol C Tables 4.2.6.8 and 6.1.1.4'
N N 0.0000 0.0000 'International Tables Vol C Tables 4.2.6.8 and 6.1.1.4'

loop_
_geom_angle_atom_site_label_1
_geom_angle_atom_site_label_2
_geom_angle_atom_site_label_3
_geom_angle_site_symmetry_1
_geom_angle_site_symmetry_3
_geom_angle
N2 C1 C2 . . 120.3(10)
N2 C1 H1 . . 117.9(15)
C2 C1 H1 . . 121.7(15)
C4 C2 C1 . . 118.0(9)
C4 C2 H2 . . 120.9(15)
C1 C2 H2 . . 121.2(15)
N1 C3 N2 . . 126.1(7)
N1 C3 H3 . . 116.4(12)
N2 C3 H3 . . 117.6(12)
N1 C4 C2 . . 121.5(9)
N1 C4 H4 . . 116.7(12)
C2 C4 H4 . . 121.7(11)
N4 C5 Ag1 . 7_655 175.3(8)
N3 C6 Ag1 . . 175.7(8)
C6 Ag1 C5 . 7_656 162.6(5)
C6 Ag1 N2 . 4_647 101.8(4)
C5 Ag1 N2 7_656 4_647 93.1(4)
C6 Ag1 Ag1 . 2 109.1(4)
C5 Ag1 Ag1 7_656 2 69.1(3)
N2 Ag1 Ag1 4_647 2 122.5(3)
N4 Fe1 N4 5_657 . 180.0000(10)
N4 Fe1 N3 5_657 5_657 89.93(19)
N4 Fe1 N3 . 5_657 90.07(19)
N4 Fe1 N3 5_657 . 90.07(19)
N4 Fe1 N3 . . 89.93(19)
N3 Fe1 N3 5_657 . 180.0000(10)
N4 Fe1 N1 5_657 5_657 90.9(2)
N4 Fe1 N1 . 5_657 89.1(2)
N3 Fe1 N1 5_657 5_657 92.9(2)
N3 Fe1 N1 . 5_657 87.1(2)
N4 Fe1 N1 5_657 . 89.1(2)
N4 Fe1 N1 . . 90.9(2)
N3 Fe1 N1 5_657 . 87.1(2)
N3 Fe1 N1 . . 92.9(2)
N1 Fe1 N1 5_657 . 180.0000(10)
C3 N1 C4 . . 116.6(7)
C3 N1 Fe1 . . 121.4(5)
C4 N1 Fe1 . . 121.9(6)
C1 N2 C3 . . 117.4(8)
C1 N2 Ag1 . 4_657 124.2(7)
C3 N2 Ag1 . 4_657 118.3(5)
C6 N3 Fe1 . . 161.9(6)
C5 N4 Fe1 . . 171.2(7)

loop_
_geom_bond_atom_site_label_1
_geom_bond_atom_site_label_2
_geom_bond_site_symmetry_2
_geom_bond_distance
C1 N2 . 1.328(13)
C1 C2 . 1.402(13)
C1 H1 . 1.07(3)
C2 C4 . 1.364(14)
C2 H2 . 1.15(3)
C3 N1 . 1.325(10)
C3 N2 . 1.331(10)
C3 H3 . 1.10(2)
C4 N1 . 1.342(11)
C4 H4 . 1.07(3)
C5 N4 . 1.150(9)
C5 Ag1 7_655 2.088(10)
C6 N3 . 1.157(8)
C6 Ag1 . 2.059(10)
Ag1 C5 7_656 2.088(10)
Ag1 N2 4_647 2.590(10)
Ag1 Ag1 2 3.026(18)
Fe1 N4 5_657 2.125(6)
Fe1 N4 . 2.125(6)
Fe1 N3 5_657 2.135(5)
Fe1 N3 . 2.135(5)
Fe1 N1 5_657 2.216(5)
Fe1 N1 . 2.216(5)
N2 Ag1 4_657 2.590(10)
